data_2200845
loop_
_publ_author_name
'Smith, Christopher. B.'
'Lincoln, Stephen. F.'
'Taylor, Max. R.'
'Wainwright, Kevin. P.'

_publ_section_title
;{\D-1,4,7,10-Tetrakis[(<i>S</i>)-2-hydroxypropyl-\k<i>O</i>]-1,4,7,10-tetraazacyclododecane-\k^4^<i>N</i>}cadmium(II)
 salicylate perchlorate hemihydrate
;
_journal_issue 1
_journal_name_full 'Acta Crystallographica Section E'
_journal_page_first m33
_journal_page_last m35
_journal_paper_doi 10.1107/S1600536801021316
_journal_volume 58
_journal_year 2002
_chemical_formula_iupac '[Cd (C20 H44 N4 O4) (C7 H5 O3)] Cl O4, 0.5H2 O'
_chemical_formula_moiety 'C20 H44 Cd1 N4 O4 2+, C7 H5 O3 1-, Cl O4 1-, 0.5H2 O'
_chemical_formula_sum 'C27 H50 Cd Cl N4 O11.5'
_chemical_formula_weight 762.57
_space_group_IT_number 4
_symmetry_cell_setting monoclinic
_symmetry_space_group_name_Hall 'P 2yb'
_symmetry_space_group_name_H-M 'P 1 21 1'
_atom_sites_solution_primary direct
_atom_sites_solution_secondary direct
_cell_angle_alpha 90.00000
_cell_angle_beta 107.470(10)
_cell_angle_gamma 90.00000
_cell_formula_units_Z 2
_cell_length_a 9.608(2)
_cell_length_b 12.423(3)
_cell_length_c 14.549(4)
_cell_measurement_reflns_used 6178
_cell_measurement_temperature 168(2)
_cell_measurement_theta_max 26.35
_cell_measurement_theta_min 2.76
_cell_volume 1656.5(7)
_computing_cell_refinement SMART
_computing_data_collection 'SMART (Bruker, 1999)'
_computing_data_reduction 'SAINT (Bruker, 2000) and Xtal3.7 ADDREF SORTRF (Hall et al., 2000)'
_computing_molecular_graphics Xtal3.7
_computing_publication_material 'Xtal3.7 BONDLA CIFIO'
_computing_structure_refinement 'Xtal3.7 CRYLSQ'
_computing_structure_solution 'SIR97 (Altomare et al., 1994)'
_diffrn_measured_fraction_theta_full .99
_diffrn_measured_fraction_theta_max .99
_diffrn_measurement_device_type 'Bruker P4'
_diffrn_measurement_method \w
_diffrn_radiation_type 'Mo K\a'
_diffrn_radiation_wavelength .71073
_diffrn_reflns_av_R_equivalents .032
_diffrn_reflns_limit_h_max 11
_diffrn_reflns_limit_h_min -11
_diffrn_reflns_limit_k_max 13
_diffrn_reflns_limit_k_min -15
_diffrn_reflns_limit_l_max 18
_diffrn_reflns_limit_l_min -18
_diffrn_reflns_number 6081
_diffrn_reflns_theta_full 26.41
_diffrn_reflns_theta_max 26.41
_diffrn_standards_decay_% 0
_diffrn_standards_number 0
_exptl_absorpt_coefficient_mu .803
_exptl_absorpt_correction_T_max .945
_exptl_absorpt_correction_T_min .769
_exptl_absorpt_correction_type empirical
_exptl_absorpt_process_details '(SADABS; Bruker, 1997)'
_exptl_crystal_colour colourless
_exptl_crystal_density_diffrn 1.531
_exptl_crystal_density_meas ?
_exptl_crystal_description plate
_exptl_crystal_size_max .35
_exptl_crystal_size_mid .28
_exptl_crystal_size_min .07
_refine_diff_density_max .80
_refine_diff_density_min -.90
_refine_ls_abs_structure_details 'Flack (1983), 2542 Friedel pairs'
_refine_ls_abs_structure_Flack .04(3)
_refine_ls_extinction_method none
_refine_ls_goodness_of_fit_ref 1.418
_refine_ls_hydrogen_treatment noref
_refine_ls_number_parameters 406
_refine_ls_number_reflns 3421
_refine_ls_R_factor_gt .037
_refine_ls_shift/su_max .001
_refine_ls_structure_factor_coef Fsqd
_refine_ls_weighting_details 'w = 1/[\s^2^(F~o~^2^) + (0.01F~o~^2^)^2^]^1/2^'
_refine_ls_weighting_scheme calc
_refine_ls_wR_factor_ref .061
_reflns_number_gt 3421
_reflns_number_total 3539
_reflns_threshold_expression Fsqd>0
_cod_data_source_file cf6134.cif
_cod_data_source_block I
_cod_depositor_comments
;
 Marking attached hydrogen atoms.

 Antanas Vaitkus,
 2017-03-27

The following automatic conversions were performed:

'_exptl_crystal_density_meas' value 'not measured' was changed to '?'
- the value is perceived as not measured.

Automatic conversion script
Id: cif_fix_values 3008 2015-01-20 13:52:24Z robertas 
;
_cod_original_sg_symbol_Hall p_2y1
_cod_original_sg_symbol_H-M 'P 21'
_cod_original_formula_sum 'C27 H50 Cd1 Cl1 N4 O11.5'
_cod_database_code 2200845
_cod_database_fobs_code 2200845

loop_
_symmetry_equiv_pos_as_xyz
+x,+y,+z
-x,1/2+y,-z

loop_
_atom_site_label
_atom_site_fract_x
_atom_site_fract_y
_atom_site_fract_z
_atom_site_U_iso_or_equiv
_atom_site_adp_type
_atom_site_calc_flag
_atom_site_calc_attached_atom
_atom_site_occupancy
_atom_site_disorder_assembly
_atom_site_disorder_group
_atom_site_attached_hydrogens
Cd .31271(3) .17934 .75191(2) .02168(18) Uani ? ? 1.00000 ? ? 0
O1 .3844(4) .3023(4) .8905(3) .033(3) Uani ? ? 1.00000 ? ? 0
O2 .5567(4) .2704(4) .7581(3) .033(3) Uani ? ? 1.00000 ? ? 0
O3 .5098(4) .0488(4) .7903(3) .030(2) Uani ? ? 1.00000 ? ? 0
O4 .3302(5) .0894(4) .9086(3) .031(3) Uani ? ? 1.00000 ? ? 0
N1 .1041(8) .2955(7) .7510(6) .025(4) Uani ? ? 1.00000 ? ? 0
N2 .2853(7) .3092(7) .6188(5) .024(4) Uani ? ? 1.00000 ? ? 0
N3 .2957(8) .0693(7) .6101(6) .031(4) Uani ? ? 1.00000 ? ? 0
N4 .1078(8) .0523(7) .7406(5) .027(4) Uani ? ? 1.00000 ? ? 0
C1 .0563(7) .3525(7) .6581(5) .030(4) Uani ? ? 1.00000 ? ? 0
C11 .1483(9) .3726(8) .8334(7) .032(5) Uani ? ? 1.00000 ? ? 0
C21 .4251(10) .3624(9) .6209(8) .031(5) Uani ? ? 1.00000 ? ? 0
C31 .4127(11) -.0148(10) .6300(8) .037(5) Uani ? ? 1.00000 ? ? 0
C41 .1112(9) -.0010(9) .8332(7) .031(5) Uani ? ? 1.00000 ? ? 0
C2 .1810(7) .3971(7) .6261(5) .033(4) Uani ? ? 1.00000 ? ? 0
C12 .2565(8) .3241(8) .9217(6) .036(5) Uani ? ? 1.00000 ? ? 0
C22 .5265(8) .3773(7) .7215(6) .031(4) Uani ? ? 1.00000 ? ? 0
C32 .5505(8) .0233(7) .7038(6) .030(4) Uani ? ? 1.00000 ? ? 0
C42 .2650(8) -.0135(7) .9014(5) .026(4) Uani ? ? 1.00000 ? ? 0
C3 .2266(6) .2484(6) .5293(4) .033(4) Uani ? ? 1.00000 ? ? 0
C13 .2952(11) .4016(11) 1.0038(8) .056(6) Uani ? ? 1.00000 ? ? 0
C23 .6604(11) .4408(10) .7189(9) .044(6) Uani ? ? 1.00000 ? ? 0
C33 .6645(10) -.0645(10) .7266(9) .039(6) Uani ? ? 1.00000 ? ? 0
C43 .2600(10) -.0509(9) 1.0019(7) .038(5) Uani ? ? 1.00000 ? ? 0
C4 .3060(6) .1413(5) .5313(4) .032(4) Uani ? ? 1.00000 ? ? 0
C5 .1522(7) .0143(7) .5818(5) .034(4) Uani ? ? 1.00000 ? ? 0
C6 .1141(8) -.0324(7) .6681(5) .031(4) Uani ? ? 1.00000 ? ? 0
C7 -.0239(6) .1193(6) .7064(5) .029(3) Uani ? ? 1.00000 ? ? 0
C8 -.0134(6) .2223(6) .7628(4) .032(4) Uani ? ? 1.00000 ? ? 0
O1g .9831(3) .1797(10) .9882(2) .052(2) Uani ? ? 1.00000 ? ? 0
O2g .7098(3) .1742(9) .9302(2) .036(2) Uani ? ? 1.00000 ? ? 0
O3g .5798(3) .1831(9) 1.0336(2) .043(2) Uani ? ? 1.00000 ? ? 0
C1g .8397(4) .1780(11) 1.0977(3) .027(2) Uani ? ? 1.00000 ? ? 0
C2g .9752(5) .1766(13) 1.0799(3) .031(3) Uani ? ? 1.00000 ? ? 0
C3g 1.1035(5) .1814(13) 1.1553(4) .040(3) Uani ? ? 1.00000 ? ? 0
C4g 1.0986(5) .1825(13) 1.2485(3) .041(3) Uani ? ? 1.00000 ? ? 0
C5g .9657(5) .1811(12) 1.2678(3) .041(3) Uani ? ? 1.00000 ? ? 0
C6g .8379(5) .1789(13) 1.1937(3) .035(3) Uani ? ? 1.00000 ? ? 0
C7g .6999(5) .1767(13) 1.0156(3) .031(3) Uani ? ? 1.00000 ? ? 0
Cl .69442(13) .1843(4) .46382(10) .0416(8) Uani ? ? 1.00000 ? ? 0
O5 .6783(11) .2703(8) .5190(8) .132(8) Uani ? ? 1.00000 ? ? 0
O6 .8326(5) .1930(13) .4543(4) .124(5) Uani ? ? 1.00000 ? ? 0
O7 .6912(8) .0872(7) .5192(5) .070(4) Uani ? ? 1.00000 ? ? 0
O8 .5926(8) .1802(14) .3788(5) .206(7) Uani ? ? 1.00000 ? ? 0
O9 .4565(10) .154(2) 1.1829(7) .104(12) Uani ? ? .50000 ? ? 2
H1a -.00436 .41234 .66403 .03900 Uiso ? ? 1.00000 ? ? 0
H1b .00161 .30539 .61031 .03900 Uiso ? ? 1.00000 ? ? 0
H11a .06369 .39431 .84957 .04300 Uiso ? ? 1.00000 ? ? 0
H11b .19104 .43496 .81374 .04300 Uiso ? ? 1.00000 ? ? 0
H21a .40462 .43226 .59123 .03700 Uiso ? ? 1.00000 ? ? 0
H21b .47386 .32049 .58601 .03700 Uiso ? ? 1.00000 ? ? 0
H31a .43280 -.02938 .57172 .04600 Uiso ? ? 1.00000 ? ? 0
H31b .37782 -.07629 .65338 .04600 Uiso ? ? 1.00000 ? ? 0
H41a .06850 -.06929 .81910 .03700 Uiso ? ? 1.00000 ? ? 0
H41b .05670 .04197 .86461 .03700 Uiso ? ? 1.00000 ? ? 0
H2a .14266 .43075 .56522 .04100 Uiso ? ? 1.00000 ? ? 0
H2b .23225 .44932 .67204 .04100 Uiso ? ? 1.00000 ? ? 0
H12 .21937 .26320 .94345 .04100 Uiso ? ? 1.00000 ? ? 0
H22 .48660 .42045 .76229 .03800 Uiso ? ? 1.00000 ? ? 0
H32 .59158 .08471 .68122 .03600 Uiso ? ? 1.00000 ? ? 0
H42 .31883 -.06633 .87916 .03600 Uiso ? ? 1.00000 ? ? 0
H3a .23651 .29113 .47685 .04100 Uiso ? ? 1.00000 ? ? 0
H3b .12637 .23502 .52030 .04100 Uiso ? ? 1.00000 ? ? 0
H13a .36335 .37095 1.05870 .08600 Uiso ? ? 1.00000 ? ? 0
H13b .20929 .42193 1.02067 .08600 Uiso ? ? 1.00000 ? ? 0
H13c .33665 .46660 .98694 .08600 Uiso ? ? 1.00000 ? ? 0
H23a .72298 .44973 .78147 .06100 Uiso ? ? 1.00000 ? ? 0
H23b .63101 .50857 .68914 .06100 Uiso ? ? 1.00000 ? ? 0
H23c .70859 .40110 .68082 .06100 Uiso ? ? 1.00000 ? ? 0
H33a .75170 -.03965 .77401 .05900 Uiso ? ? 1.00000 ? ? 0
H33b .68789 -.08482 .67044 .05900 Uiso ? ? 1.00000 ? ? 0
H33c .62883 -.12550 .75243 .05900 Uiso ? ? 1.00000 ? ? 0
H43a .35569 -.05772 1.04331 .05900 Uiso ? ? 1.00000 ? ? 0
H43b .20924 -.11636 .99552 .05900 Uiso ? ? 1.00000 ? ? 0
H43c .20915 .00309 1.02661 .05900 Uiso ? ? 1.00000 ? ? 0
H4a .26458 .10670 .47129 .04200 Uiso ? ? 1.00000 ? ? 0
H4b .40613 .15677 .53925 .04200 Uiso ? ? 1.00000 ? ? 0
H5a .15428 -.04153 .53833 .04300 Uiso ? ? 1.00000 ? ? 0
H5b .07884 .06580 .55006 .04300 Uiso ? ? 1.00000 ? ? 0
H6a .02216 -.06564 .64629 .04100 Uiso ? ? 1.00000 ? ? 0
H6b .18687 -.08245 .69888 .04100 Uiso ? ? 1.00000 ? ? 0
H7a -.10532 .07996 .71128 .03800 Uiso ? ? 1.00000 ? ? 0
H7b -.03756 .13756 .64028 .03800 Uiso ? ? 1.00000 ? ? 0
H8a -.10430 .25990 .74140 .03800 Uiso ? ? 1.00000 ? ? 0
H8b .00737 .20602 .82915 .03800 Uiso ? ? 1.00000 ? ? 0
H3g 1.19482 .18538 1.14259 .05200 Uiso ? ? 1.00000 ? ? 0
H4g 1.18674 .18533 1.30013 .05000 Uiso ? ? 1.00000 ? ? 0
H5g .96322 .18329 1.33284 .05000 Uiso ? ? 1.00000 ? ? 0
H6g .74704 .17672 1.20740 .04300 Uiso ? ? 1.00000 ? ? 0
H1o .45536 .26991 .93948 .04900 Uiso ? ? 1.00000 ? ? 0
H2o .59870 .27299 .82436 .05100 Uiso ? ? 1.00000 ? ? 0
H4o .43370 .09755 .95140 .04500 Uiso ? ? 1.00000 ? ? 0
H3o .60054 .07419 .83749 .04400 Uiso ? ? 1.00000 ? ? 0
H1g .88475 .18100 .95453 .07600 Uiso ? ? 1.00000 ? ? 0

loop_
_atom_site_aniso_label
_atom_site_aniso_U_11
_atom_site_aniso_U_22
_atom_site_aniso_U_33
_atom_site_aniso_U_12
_atom_site_aniso_U_13
_atom_site_aniso_U_23
Cd .02139(14) .0245(3) .01937(17) -.0002(5) .00642(11) .0006(5)
O1 .026(2) .038(4) .033(3) .001(2) .006(2) .003(2)
O2 .040(3) .027(4) .026(3) .002(2) .000(2) .001(3)
O3 .030(2) .037(4) .022(2) .005(2) .0057(18) .004(3)
O4 .028(2) .034(4) .029(3) -.008(2) .006(2) -.001(3)
N1 .030(4) .022(5) .026(4) .004(3) .012(3) .004(4)
N2 .022(3) .028(5) .020(4) -.001(3) .003(3) .003(4)
N3 .033(4) .036(6) .026(4) -.004(3) .012(3) -.004(4)
N4 .025(4) .032(6) .021(4) -.003(3) .002(3) .001(4)
C1 .029(3) .030(6) .033(4) .005(3) .011(3) .005(4)
C11 .037(5) .021(6) .039(5) .007(4) .015(4) .000(4)
C21 .028(4) .027(7) .040(6) -.004(4) .015(4) .004(5)
C31 .035(5) .043(8) .031(6) -.006(5) .005(4) -.016(5)
C41 .028(4) .033(6) .032(5) .000(4) .010(3) .003(4)
C2 .029(3) .033(6) .038(5) .010(3) .013(3) .015(4)
C12 .034(4) .044(7) .031(5) .005(4) .012(3) .003(5)
C22 .029(3) .025(6) .039(5) -.002(3) .011(3) .000(4)
C32 .036(4) .028(6) .032(4) .004(4) .018(3) .000(5)
C42 .036(4) .018(6) .022(4) .000(3) .006(3) .000(4)
C3 .030(3) .042(5) .028(4) .002(3) .012(3) .004(4)
C13 .073(6) .043(8) .053(7) .004(5) .020(5) -.025(6)
C23 .039(5) .051(9) .036(6) -.008(5) .005(4) .003(6)
C33 .032(5) .034(7) .057(7) .002(4) .021(5) .001(6)
C43 .049(5) .033(7) .030(5) .001(4) .006(4) .010(4)
C4 .038(3) .038(7) .020(3) .000(3) .010(3) .003(3)
C5 .038(4) .032(6) .034(4) -.009(3) .013(3) -.010(4)
C6 .037(4) .025(6) .030(4) -.004(3) .006(3) -.008(4)
C7 .022(3) .036(5) .030(4) -.008(3) .007(3) .002(4)
C8 .022(3) .046(6) .029(4) .002(3) .010(3) .006(4)
O1g .0411(18) .092(4) .0268(19) .015(6) .0150(15) .013(6)
O2g .0419(17) .040(3) .0211(18) .013(4) .0018(14) -.006(5)
O3g .0319(16) .057(3) .040(2) .008(5) .0088(15) .003(6)
C1g .035(2) .022(4) .022(3) -.005(6) .0050(19) -.020(7)
C2g .036(2) .037(4) .019(2) .008(7) .007(2) -.006(8)
C3g .034(2) .043(4) .042(3) .003(8) .010(2) .006(10)
C4g .043(3) .046(4) .026(3) .000(8) -.002(2) -.018(8)
C5g .061(3) .040(4) .019(3) -.010(8) .008(2) -.018(8)
C6g .046(3) .035(4) .028(3) .004(8) .019(2) .012(9)
C7g .038(2) .025(4) .028(3) .002(7) .006(2) -.005(8)
Cl .0404(6) .0455(12) .0421(8) .002(2) .0171(6) .002(2)
O5 .195(9) .064(8) .203(10) .046(7) .158(8) .003(7)
O6 .083(3) .218(10) .090(4) -.071(7) .055(3) -.003(8)
O7 .085(4) .041(6) .054(4) -.009(4) -.023(3) .019(4)
O8 .167(6) .254(11) .105(5) -.139(10) -.098(5) .112(9)
O9 .055(5) .20(3) .063(6) -.044(11) .024(5) -.029(12)

loop_
_atom_type_symbol
_atom_type_scat_dispersion_real
_atom_type_scat_dispersion_imag
_atom_type_scat_source
C .002 .002 'Int Tables Vol IV Tables 2.2B and 2.3.1'
H 0 0 'Int Tables Vol IV Tables 2.2B and 2.3.1'
Cd -1.005 1.202 'Int Tables Vol IV Tables 2.2B and 2.3.1'
Cl .132 .159 'Int Tables Vol IV Tables 2.2B and 2.3.1'
N .004 .003 'Int Tables Vol IV Tables 2.2B and 2.3.1'
O .008 .006 'Int Tables Vol IV Tables 2.2B and 2.3.1'

loop_
_geom_angle_atom_site_label_1
_geom_angle_atom_site_label_2
_geom_angle_atom_site_label_3
_geom_angle
O1 Cd O2 70.76(16)
O1 Cd O3 102.68(14)
O1 Cd O4 66.66(16)
O1 Cd N1 70.6(2)
O1 Cd N2 100.1(2)
O1 Cd N3 166.8(2)
O1 Cd N4 118.0(2)
O2 Cd O3 69.33(16)
O2 Cd O4 110.64(14)
O2 Cd N1 118.1(2)
O2 Cd N2 67.88(18)
O2 Cd N3 96.0(2)
O2 Cd N4 166.5(2)
O3 Cd O4 69.98(16)
O3 Cd N1 165.6(2)
O3 Cd N2 120.5(2)
O3 Cd N3 70.7(2)
O3 Cd N4 98.0(2)
O4 Cd N1 95.6(2)
O4 Cd N2 165.5(2)
O4 Cd N3 119.4(2)
O4 Cd N4 67.2(2)
N1 Cd N2 73.7(3)
N1 Cd N3 118.4(2)
N1 Cd N4 75.3(3)
N2 Cd N3 74.9(3)
N2 Cd N4 117.7(2)
N3 Cd N4 74.8(3)
Cd O1 C12 108.4(4)
Cd O1 H1o 108.9
C12 O1 H1o 109.8
Cd O2 C22 108.3(4)
Cd O2 H2o 99.2
C22 O2 H2o 109.4
Cd O3 C32 109.8(4)
Cd O3 H3o 114.3
C32 O3 H3o 105.1
Cd O4 C42 115.5(4)
Cd O4 H4o 107.6
C42 O4 H4o 118.0
Cd N1 C1 108.4(5)
Cd N1 C11 109.6(5)
Cd N1 C8 106.4(5)
C1 N1 C11 111.3(8)
C1 N1 C8 111.0(5)
C11 N1 C8 109.9(7)
Cd N2 C21 113.0(5)
Cd N2 C2 109.5(5)
Cd N2 C3 106.4(5)
C21 N2 C2 106.9(7)
C21 N2 C3 110.6(7)
C2 N2 C3 110.4(5)
Cd N3 C31 111.8(5)
Cd N3 C4 108.2(5)
Cd N3 C5 108.3(6)
C31 N3 C4 110.5(8)
C31 N3 C5 108.3(8)
C4 N3 C5 109.6(6)
Cd N4 C41 114.8(5)
Cd N4 C6 107.0(5)
Cd N4 C7 104.3(5)
C41 N4 C6 109.1(7)
C41 N4 C7 109.8(7)
C6 N4 C7 111.8(6)
N1 C1 C2 113.7(5)
N1 C1 H1a 108.6
N1 C1 H1b 109.3
C2 C1 H1a 107.5
C2 C1 H1b 108.6
H1a C1 H1b 109.1
N1 C11 C12 112.5(8)
N1 C11 H11a 108.8
N1 C11 H11b 108.9
C12 C11 H11a 108.8
C12 C11 H11b 109.2
H11a C11 H11b 108.6
N2 C21 C22 113.0(9)
N2 C21 H21a 109.3
N2 C21 H21b 109.5
C22 C21 H21a 108.1
C22 C21 H21b 108.0
H21a C21 H21b 108.9
N3 C31 C32 111.4(9)
N3 C31 H31a 107.8
N3 C31 H31b 108.0
C32 C31 H31a 109.1
C32 C31 H31b 109.3
H31a C31 H31b 111.3
N4 C41 C42 112.8(8)
N4 C41 H41a 108.3
N4 C41 H41b 108.5
C42 C41 H41a 109.0
C42 C41 H41b 108.0
H41a C41 H41b 110.1
N2 C2 C1 111.1(7)
N2 C2 H2a 109.5
N2 C2 H2b 109.1
C1 C2 H2a 109.1
C1 C2 H2b 108.8
H2a C2 H2b 109.2
O1 C12 C11 103.8(7)
O1 C12 C13 109.8(7)
O1 C12 H12 113.6
C11 C12 C13 111.4(8)
C11 C12 H12 112.1
C13 C12 H12 106.3
O2 C22 C21 104.4(7)
O2 C22 C23 114.4(7)
O2 C22 H22 111.3
C21 C22 C23 110.1(8)
C21 C22 H22 114.1
C23 C22 H22 103.0
O3 C32 C31 106.1(7)
O3 C32 C33 109.4(7)
O3 C32 H32 111.5
C31 C32 C33 110.6(8)
C31 C32 H32 111.6
C33 C32 H32 107.7
O4 C42 C41 106.2(6)
O4 C42 C43 109.9(6)
O4 C42 H42 112.0
C41 C42 C43 110.4(7)
C41 C42 H42 111.6
C43 C42 H42 106.8
N2 C3 C4 112.0(5)
N2 C3 H3a 108.6
N2 C3 H3b 108.6
C4 C3 H3a 109.1
C4 C3 H3b 109.3
H3a C3 H3b 109.1
C12 C13 H13a 111.0
C12 C13 H13b 110.3
C12 C13 H13c 111.0
H13a C13 H13b 108.7
H13a C13 H13c 108.5
H13b C13 H13c 107.2
C22 C23 H23a 109.8
C22 C23 H23b 109.5
C22 C23 H23c 107.9
H23a C23 H23b 110.7
H23a C23 H23c 110.1
H23b C23 H23c 108.8
C32 C33 H33a 110.1
C32 C33 H33b 110.4
C32 C33 H33c 109.8
H33a C33 H33b 108.8
H33a C33 H33c 108.1
H33b C33 H33c 109.6
C42 C43 H43a 109.3
C42 C43 H43b 109.3
C42 C43 H43c 107.9
H43a C43 H43b 111.3
H43a C43 H43c 109.4
H43b C43 H43c 109.5
N3 C4 C3 113.0(6)
N3 C4 H4a 109.4
N3 C4 H4b 109.1
C3 C4 H4a 108.0
C3 C4 H4b 107.8
H4a C4 H4b 109.5
N3 C5 C6 112.3(6)
N3 C5 H5a 108.7
N3 C5 H5b 108.3
C6 C5 H5a 109.3
C6 C5 H5b 109.0
H5a C5 H5b 109.2
N4 C6 C5 112.4(7)
N4 C6 H6a 108.2
N4 C6 H6b 108.0
C5 C6 H6a 108.8
C5 C6 H6b 108.3
H6a C6 H6b 111.1
N4 C7 C8 112.7(5)
N4 C7 H7a 109.3
N4 C7 H7b 108.5
C8 C7 H7a 108.7
C8 C7 H7b 108.1
H7a C7 H7b 109.4
N1 C8 C7 112.5(6)
N1 C8 H8a 108.2
N1 C8 H8b 108.1
C7 C8 H8a 109.4
C7 C8 H8b 109.4
H8a C8 H8b 109.2
C2g O1g H1g 99.8
C2g C1g C6g 118.3(4)
C2g C1g C7g 120.7(4)
C6g C1g C7g 121.0(4)
O1g C2g C1g 120.7(3)
O1g C2g C3g 118.5(4)
C1g C2g C3g 120.6(4)
C2g C3g C4g 119.8(5)
C2g C3g H3g 120.1
C4g C3g H3g 120.0
C3g C4g C5g 120.5(4)
C3g C4g H4g 119.7
C5g C4g H4g 119.8
C4g C5g C6g 120.1(5)
C4g C5g H5g 119.9
C6g C5g H5g 119.9
C1g C6g C5g 120.6(5)
C1g C6g H6g 119.6
C5g C6g H6g 119.8
O2g C7g O3g 123.0(4)
O2g C7g C1g 117.6(4)
O3g C7g C1g 119.3(4)
O5 Cl O6 106.2(8)
O5 Cl O7 107.3(6)
O5 Cl O8 113.2(8)
O6 Cl O7 107.5(7)
O6 Cl O8 111.8(4)
O7 Cl O8 110.6(8)

loop_
_geom_bond_atom_site_label_1
_geom_bond_atom_site_label_2
_geom_bond_site_symmetry_1
_geom_bond_site_symmetry_2
_geom_bond_distance
_geom_bond_publ_flag
Cd O1 . . 2.457(5) y
Cd O2 . . 2.580(5) y
Cd O3 . . 2.428(4) y
Cd O4 . . 2.499(5) y
Cd N1 . . 2.467(8) y
Cd N2 . . 2.473(8) y
Cd N3 . . 2.440(9) y
Cd N4 . . 2.490(8) y
O1 C12 . . 1.458(10) ?
O1 H1o . . .918 ?
O2 C22 . . 1.428(10) ?
O2 H2o . . .927 ?
O3 C32 . . 1.459(10) ?
O3 H3o . . .986 ?
O4 C42 . . 1.413(10) ?
O4 H4o . . 1.007 ?
N1 C1 . . 1.472(11) ?
N1 C11 . . 1.492(13) ?
N1 C8 . . 1.499(11) ?
N2 C21 . . 1.489(13) ?
N2 C2 . . 1.508(11) ?
N2 C3 . . 1.463(10) ?
N3 C31 . . 1.498(14) ?
N3 C4 . . 1.481(11) ?
N3 C5 . . 1.482(10) ?
N4 C41 . . 1.493(13) ?
N4 C6 . . 1.503(12) ?
N4 C7 . . 1.471(10) ?
C1 C2 . . 1.514(11) ?
C1 H1a . . .965 ?
C1 H1b . . .940 ?
C11 C12 . . 1.514(12) ?
C11 H11a . . .951 ?
C11 H11b . . .959 ?
C21 C22 . . 1.507(12) ?
C21 H21a . . .962 ?
C21 H21b . . .944 ?
C31 C32 . . 1.509(12) ?
C31 H31a . . .941 ?
C31 H31b . . .938 ?
C41 C42 . . 1.521(10) ?
C41 H41a . . .938 ?
C41 H41b . . .955 ?
C2 H2a . . .948 ?
C2 H2b . . .955 ?
C12 C13 . . 1.493(15) ?
C12 H12 . . .931 ?
C22 C23 . . 1.519(14) ?
C22 H22 . . .960 ?
C32 C33 . . 1.511(14) ?
C32 H32 . . .961 ?
C42 C43 . . 1.548(14) ?
C42 H42 . . .951 ?
C3 C4 . . 1.530(10) ?
C3 H3a . . .958 ?
C3 H3b . . .947 ?
C13 H13a . . .947 ?
C13 H13b . . .963 ?
C13 H13c . . .965 ?
C23 H23a . . .935 ?
C23 H23b . . .950 ?
C23 H23c . . .958 ?
C33 H33a . . .962 ?
C33 H33b . . .945 ?
C33 H33c . . .954 ?
C43 H43a . . .940 ?
C43 H43b . . .939 ?
C43 H43c . . .961 ?
C4 H4a . . .946 ?
C4 H4b . . .954 ?
C5 C6 . . 1.525(12) ?
C5 H5a . . .942 ?
C5 H5b . . .961 ?
C6 H6a . . .940 ?
C6 H6b . . .942 ?
C7 C8 . . 1.507(10) ?
C7 H7a . . .943 ?
C7 H7b . . .958 ?
C8 H8a . . .956 ?
C8 H8b . . .948 ?
O1g C2g . . 1.359(6) ?
O1g H1g . . .925 ?
O2g C7g . . 1.274(6) ?
O3g C7g . . 1.260(6) ?
C1g C2g . . 1.402(7) ?
C1g C6g . . 1.402(7) ?
C1g C7g . . 1.506(5) ?
C2g C3g . . 1.384(5) ?
C3g C4g . . 1.371(7) ?
C3g H3g . . .951 ?
C4g C5g . . 1.387(8) ?
C4g H4g . . .949 ?
C5g C6g . . 1.370(6) ?
C5g H5g . . .953 ?
C6g H6g . . .953 ?
Cl O5 . . 1.373(12) ?
Cl O6 . . 1.380(6) ?
Cl O7 . . 1.456(9) ?
Cl O8 . . 1.328(6) ?

loop_
_geom_hbond_atom_site_label_D
_geom_hbond_atom_site_label_H
_geom_hbond_atom_site_label_A
_geom_hbond_site_symmetry_A
_geom_hbond_distance_DH
_geom_hbond_distance_HA
_geom_hbond_distance_DA
_geom_hbond_angle_DHA
_geom_hbond_publ_flag
O1 H1o O3g . .92 1.87 2.776(8) 170.2 y
O2 H2o O2g . .93 2.01 2.766(7) 137.9 y
O3 H3o O2g . .99 1.90 2.814(7) 152.6 y
O4 H4o O3g . 1.01 1.88 2.791(7) 149.5 y
O1g H1g O2g . .93 1.61 2.507(4) 161.3 y
O9 . O3g . . . 2.792(12) . y
O9 . O8 1_556 . . 2.774(12) . y
